data_7250754
loop_
_publ_author_name
'Wang, Yingchao'
'Miao, Xiaohe'
'Sun, Lei'

_publ_section_title
;
 Morphological control of a metal--organic framework for single-crystal
 electronic device fabrication
;
_journal_issue 35
_journal_name_full CrystEngComm
_journal_page_first 5848
_journal_page_last 5854
_journal_paper_doi 10.1039/D5CE00534E
_journal_volume 27
_journal_year 2025
_chemical_formula_sum 'C84 H86 N4 O25 S8'
_chemical_formula_weight 1808.04
_space_group_crystal_system monoclinic
_space_group_IT_number 14
_space_group_name_Hall '-P 2yn'
_space_group_name_H-M_alt 'P 1 21/n 1'
_atom_sites_solution_hydrogens mixed
_atom_sites_solution_primary direct
_audit_block_doi 10.5517/ccdc.csd.cc2nbqnd
_audit_creation_method
;
FinalCif V85 by Daniel Kratzert, Freiburg 2024,
https://github.com/dkratzert/FinalCif
;
_audit_update_record
;
2025-05-22 deposited with the CCDC.	2025-07-31 downloaded from the CCDC.
;
_cell_angle_alpha 90
_cell_angle_beta 91.622(4)
_cell_angle_gamma 90
_cell_formula_units_Z 2
_cell_length_a 9.1440(7)
_cell_length_b 32.017(3)
_cell_length_c 18.9187(19)
_cell_measurement_reflns_used 9639
_cell_measurement_temperature 100(2)
_cell_measurement_theta_max 57.1865
_cell_measurement_theta_min 2.3605
_cell_volume 5536.5(9)
_computing_cell_refinement 'SAINT V8.40B'
_computing_data_collection 'Bruker BIS V6.2.16/2021-10-23 && APEX4 2022.1-1'
_computing_data_reduction 'SAINT V8.40B'
_computing_structure_refinement 'SHELXL-2019/2 (Sheldrick, 2019)'
_computing_structure_solution 'SHELXT (G. Sheldrick)'
_diffrn_ambient_temperature 100(2)
_diffrn_measured_fraction_theta_full 0.992
_diffrn_measured_fraction_theta_max 0.975
_diffrn_measurement_device_type 'Bruker D8 Venture'
_diffrn_radiation_type GaK\a
_diffrn_radiation_wavelength 1.34139
_diffrn_reflns_av_R_equivalents 0.0708
_diffrn_reflns_av_unetI/netI 0.0418
_diffrn_reflns_Laue_measured_fraction_full 0.992
_diffrn_reflns_Laue_measured_fraction_max 0.975
_diffrn_reflns_limit_h_max 10
_diffrn_reflns_limit_h_min -11
_diffrn_reflns_limit_k_max 39
_diffrn_reflns_limit_k_min -39
_diffrn_reflns_limit_l_max 23
_diffrn_reflns_limit_l_min -23
_diffrn_reflns_number 103846
_diffrn_reflns_point_group_measured_fraction_full 0.992
_diffrn_reflns_point_group_measured_fraction_max 0.975
_diffrn_reflns_theta_full 53.594
_diffrn_reflns_theta_max 57.307
_diffrn_reflns_theta_min 2.401
_diffrn_source_current 2.86
_diffrn_source_voltage 69.49
_exptl_absorpt_coefficient_mu 1.318
_exptl_absorpt_correction_T_max 0.7512
_exptl_absorpt_correction_T_min 0.5964
_exptl_absorpt_correction_type multi-scan
_exptl_absorpt_process_details
;
SADABS-2016/2 - Bruker AXS area detector scaling and absorption correction:
Krause, L., Herbst-Irmer, R., Sheldrick G.M. & Stalke D., J. Appl. Cryst. 48
(2015) 3-10
;
_exptl_crystal_colour brown
_exptl_crystal_density_diffrn 1.085
_exptl_crystal_description needle
_exptl_crystal_F_000 1892
_exptl_crystal_size_max 0.2
_exptl_crystal_size_mid 0.08
_exptl_crystal_size_min 0.08
_refine_diff_density_max 1.981
_refine_diff_density_min -1.079
_refine_diff_density_rms 0.145
_refine_ls_extinction_method none
_refine_ls_goodness_of_fit_ref 0.994
_refine_ls_hydrogen_treatment constr
_refine_ls_matrix_type full
_refine_ls_number_parameters 585
_refine_ls_number_reflns 11187
_refine_ls_number_restraints 411
_refine_ls_restrained_S_all 1.104
_refine_ls_R_factor_all 0.1092
_refine_ls_R_factor_gt 0.0947
_refine_ls_shift/su_max 0.077
_refine_ls_shift/su_mean 0.003
_refine_ls_structure_factor_coef Fsqd
_refine_ls_weighting_details 'w=1/[\s^2^(Fo^2^)+(0.1815P)^2^+21.2881P] where P=(Fo^2^+2Fc^2^)/3'
_refine_ls_weighting_scheme calc
_refine_ls_wR_factor_gt 0.2796
_refine_ls_wR_factor_ref 0.2905
_reflns_Friedel_coverage 0.000
_reflns_number_gt 8995
_reflns_number_total 11187
_reflns_threshold_expression 'I > 2\s(I)'
_cod_data_source_file d5ce00534e2.cif
_cod_data_source_block 1008_a_sq
_cod_depositor_comments 'Adding full bibliography for 7250753--7250754.cif.'
_cod_original_cell_volume 5536.6(8)
_cod_original_sg_symbol_H-M 'P 21/n'
_cod_database_code 7250754
_shelx_shelxl_version_number 2019/2
_shelx_space_group_comment
;
The symmetry employed for this shelxl refinement is uniquely defined
by the following loop, which should always be used as a source of
symmetry information in preference to the above space-group names.
They are only intended as comments.
;

loop_
_space_group_symop_operation_xyz
'x, y, z'
'-x+1/2, y+1/2, -z+1/2'
'-x, -y, -z'
'x-1/2, -y-1/2, z-1/2'

loop_
_atom_site_label
_atom_site_type_symbol
_atom_site_fract_x
_atom_site_fract_y
_atom_site_fract_z
_atom_site_U_iso_or_equiv
_atom_site_adp_type
_atom_site_occupancy
_atom_site_site_symmetry_order
_atom_site_calc_flag
_atom_site_refinement_flags_posn
_atom_site_refinement_flags_adp
_atom_site_refinement_flags_occupancy
_atom_site_disorder_assembly
_atom_site_disorder_group
S2 S 0.40662(10) 0.41338(3) 0.54741(5) 0.0205(2) Uani 1 1 d . U . . .
S3 S 0.19176(11) 0.40414(3) 0.42871(5) 0.0216(3) Uani 1 1 d . U . . .
S4 S 0.33478(11) 0.51269(3) 0.55315(5) 0.0233(3) Uani 1 1 d . U . . .
S5 S 0.14269(12) 0.50436(3) 0.42713(5) 0.0254(3) Uani 1 1 d . U . . .
O1 O -0.0651(4) 0.20355(11) 0.31564(17) 0.0356(8) Uani 1 1 d . U . . .
H1 H -0.130380 0.186108 0.304513 0.053 Uiso 1 1 calc R U . . .
O3 O 0.8191(4) 0.21607(11) 0.60633(19) 0.0432(9) Uani 1 1 d . U . . .
O4 O 0.3199(4) 0.73307(10) 0.6939(2) 0.0426(9) Uani 1 1 d . U . . .
H4 H 0.278866 0.734098 0.653687 0.064 Uiso 1 1 calc DR U . . .
O5 O -0.0888(4) 0.70896(11) 0.2741(2) 0.0509(10) Uani 1 1 d . U . . .
H5 H -0.150298 0.724062 0.252353 0.076 Uiso 1 1 d R U . . .
O6 O 0.7816(4) 0.24637(11) 0.71090(17) 0.0370(8) Uani 1 1 d . U . . .
H6 H 0.840311 0.227952 0.725649 0.056 Uiso 1 1 calc R U . . .
O7 O -0.2345(4) 0.65718(11) 0.23531(18) 0.0386(8) Uani 1 1 d . U . . .
O8 O -0.1569(5) 0.19676(13) 0.42281(19) 0.0523(11) Uani 1 1 d . U . . .
O9 O 0.5152(4) 0.69801(11) 0.7356(2) 0.0422(9) Uani 1 1 d . U . . .
O11 O -0.184(3) 0.1179(7) 0.6759(16) 0.269(17) Uani 0.562(13) 1 d . . P A 1
H11A H -0.201520 0.091337 0.671019 0.404 Uiso 0.562(13) 1 d R U P A 1
H11B H -0.195703 0.122780 0.720589 0.404 Uiso 0.562(13) 1 d R U P A 1
O48 O -0.2679(11) 0.7780(3) 0.3688(6) 0.069(4) Uani 0.438(13) 1 d D . P A 2
H48A H -0.281161 0.809713 0.351416 0.104 Uiso 0.438(13) 1 d DR U P A 2
H48B H -0.163016 0.777536 0.387813 0.104 Uiso 0.438(13) 1 d DR U P A 2
O12 O -0.340(3) 0.6199(10) -0.0311(17) 0.277(18) Uani 0.5 1 d . . P . .
H12A H -0.355586 0.642614 -0.055307 0.415 Uiso 0.5 1 d R U P . .
H12B H -0.357588 0.599785 -0.061156 0.415 Uiso 0.5 1 d R U P . .
O13 O 0.158(2) 0.1177(5) 0.6570(10) 0.274(7) Uani 1 1 d . U . . .
C40 C 0.155(4) 0.1586(7) 0.6446(11) 0.264(7) Uani 1 1 d . U . . .
H40 H 0.068299 0.174434 0.636741 0.317 Uiso 1 1 calc R U . . .
O14 O 0.094(2) 1.0562(8) 0.2183(11) 0.215(9) Uani 0.572(8) 1 d D U P B 1
H14A H 0.023435 1.041776 0.203302 0.322 Uiso 0.572(8) 1 calc R U P B 1
C41 C 0.190(3) 1.0317(7) 0.2531(17) 0.195(9) Uani 0.572(8) 1 d D U P B 1
H41A H 0.217933 1.008937 0.220622 0.234 Uiso 0.572(8) 1 calc R U P B 1
H41B H 0.138645 1.018551 0.292637 0.234 Uiso 0.572(8) 1 calc R U P B 1
C37 C 0.334(3) 1.0508(10) 0.2841(17) 0.204(11) Uiso 0.572(8) 1 d D U P B 1
H37A H 0.323229 1.081235 0.287071 0.307 Uiso 0.572(8) 1 calc R U P B 1
H37B H 0.414748 1.043947 0.253422 0.307 Uiso 0.572(8) 1 calc R U P B 1
H37C H 0.353610 1.039435 0.331482 0.307 Uiso 0.572(8) 1 calc R U P B 1
N2 N 0.331(2) 0.1792(5) 0.6444(10) 0.263(6) Uani 1 1 d D U . . .
C10 C 0.455(2) 0.1750(6) 0.6943(9) 0.263(8) Uani 1 1 d D U . . .
H10A H 0.454185 0.197957 0.728452 0.394 Uiso 1 1 calc R U . . .
H10B H 0.546550 0.175896 0.668315 0.394 Uiso 1 1 calc R U . . .
H10C H 0.448749 0.148286 0.719317 0.394 Uiso 1 1 calc R U . . .
C1 C 0.4737(5) 0.32768(12) 0.6282(2) 0.0232(8) Uani 1 1 d . U . . .
H1A H 0.426830 0.347123 0.658005 0.028 Uiso 1 1 calc R U . . .
C2 C 0.5710(5) 0.29846(13) 0.6575(2) 0.0266(9) Uani 1 1 d . U . . .
H2 H 0.589939 0.297874 0.707087 0.032 Uiso 1 1 calc R U . . .
C3 C 0.6404(5) 0.27003(13) 0.6135(2) 0.0248(8) Uani 1 1 d . U . . .
C4 C 0.6097(5) 0.27014(12) 0.5409(2) 0.0247(8) Uani 1 1 d . U . . .
H4A H 0.655095 0.250373 0.511154 0.030 Uiso 1 1 calc R U . . .
C5 C 0.5119(5) 0.29943(12) 0.5121(2) 0.0225(8) Uani 1 1 d . U . . .
H5A H 0.490752 0.299566 0.462690 0.027 Uiso 1 1 calc R U . . .
C6 C -0.0744(5) 0.21318(14) 0.3829(2) 0.0300(9) Uani 1 1 d . U . . .
C7 C -0.1332(5) 0.67164(14) 0.2726(3) 0.0329(10) Uani 1 1 d . U . . .
C8 C 0.2560(4) 0.35818(11) 0.4702(2) 0.0190(8) Uani 1 1 d . U . . .
C9 C 0.3561(4) 0.36243(11) 0.5227(2) 0.0190(8) Uani 1 1 d . U . . .
C11 C 0.4031(5) 0.70049(13) 0.6981(2) 0.0296(9) Uani 1 1 d . U . . .
C12 C 0.1627(4) 0.55516(11) 0.4628(2) 0.0184(7) Uani 1 1 d . U . . .
C13 C 0.2564(4) 0.47909(12) 0.4892(2) 0.0201(8) Uani 1 1 d . U . . .
C14 C 0.1764(5) 0.30700(13) 0.3758(2) 0.0242(8) Uani 1 1 d . U . . .
H14 H 0.224807 0.323184 0.341487 0.029 Uiso 1 1 calc R U . . .
C15 C 0.0986(5) 0.27166(13) 0.3553(2) 0.0256(9) Uani 1 1 d . U . . .
H15 H 0.096258 0.263263 0.307094 0.031 Uiso 1 1 calc R U . . .
C16 C 0.0240(5) 0.24841(12) 0.4050(2) 0.0238(8) Uani 1 1 d . U . . .
C17 C 0.0333(5) 0.25964(13) 0.4761(2) 0.0245(8) Uani 1 1 d . U . . .
H17 H -0.015151 0.243370 0.510346 0.029 Uiso 1 1 calc R U . . .
C18 C 0.1130(4) 0.29449(12) 0.4970(2) 0.0228(8) Uani 1 1 d . U . . .
H18 H 0.119905 0.301918 0.545573 0.027 Uiso 1 1 calc R U . . .
C19 C 0.4450(4) 0.32850(11) 0.5556(2) 0.0201(8) Uani 1 1 d . U . . .
C20 C 0.4118(5) 0.59566(12) 0.6088(2) 0.0225(8) Uani 1 1 d . U . . .
H20 H 0.475133 0.572170 0.607821 0.027 Uiso 1 1 calc R U . . .
C21 C 0.4475(5) 0.62915(13) 0.6521(2) 0.0255(9) Uani 1 1 d . U . . .
H21 H 0.534276 0.628462 0.680875 0.031 Uiso 1 1 calc R U . . .
C22 C 0.3559(5) 0.66394(12) 0.6535(2) 0.0249(8) Uani 1 1 d . U . . .
C23 C 0.2272(5) 0.66407(12) 0.6127(2) 0.0251(9) Uani 1 1 d . U . . .
H23 H 0.163552 0.687473 0.614291 0.030 Uiso 1 1 calc DR U . . .
C24 C 0.1910(4) 0.63047(12) 0.5699(2) 0.0227(8) Uani 1 1 d . U . . .
H24 H 0.102321 0.630930 0.542524 0.027 Uiso 1 1 calc R U . . .
C25 C 0.2484(4) 0.55889(11) 0.5218(2) 0.0191(8) Uani 1 1 d . U . . .
C26 C -0.0463(5) 0.57593(12) 0.3838(2) 0.0235(8) Uani 1 1 d . U . . .
H26 H -0.089816 0.549645 0.393255 0.028 Uiso 1 1 calc R U . . .
C27 C -0.1155(5) 0.60335(13) 0.3364(2) 0.0247(8) Uani 1 1 d . U . . .
H27 H -0.204951 0.595518 0.313385 0.030 Uiso 1 1 calc R U . . .
C28 C -0.0543(5) 0.64186(13) 0.3229(2) 0.0257(9) Uani 1 1 d . U . . .
C29 C 0.0778(5) 0.65286(13) 0.3564(2) 0.0280(9) Uani 1 1 d . U . . .
H29 H 0.119359 0.679480 0.347566 0.034 Uiso 1 1 calc R U . . .
C30 C 0.1494(5) 0.62554(12) 0.4024(2) 0.0252(9) Uani 1 1 d . U . . .
H30 H 0.241060 0.633099 0.423543 0.030 Uiso 1 1 calc R U . . .
C31 C 0.2814(4) 0.43816(12) 0.4885(2) 0.0197(8) Uani 1 1 d . U . . .
C32 C 0.7543(5) 0.24093(13) 0.6421(2) 0.0290(9) Uani 1 1 d . U . . .
C33 C 0.0866(4) 0.58665(11) 0.4176(2) 0.0203(8) Uani 1 1 d . U . . .
C34 C 0.1836(4) 0.31888(11) 0.4468(2) 0.0188(8) Uani 1 1 d . U . . .
C36 C 0.2834(4) 0.59582(11) 0.5664(2) 0.0192(8) Uani 1 1 d . U . . .
O10 O -0.429(2) 0.9408(5) 0.2193(8) 0.119(6) Uani 0.428(8) 1 d D U P B 2
H10 H -0.404793 0.915484 0.218797 0.179 Uiso 0.428(8) 1 calc R U P B 2
C39 C -0.358(3) 0.9604(7) 0.2729(13) 0.121(7) Uani 0.428(8) 1 d D U P B 2
H39A H -0.253196 0.961556 0.261067 0.146 Uiso 0.428(8) 1 calc R U P B 2
H39B H -0.364978 0.942508 0.315352 0.146 Uiso 0.428(8) 1 calc R U P B 2
C35 C -0.404(4) 1.0048(7) 0.2942(18) 0.173(11) Uiso 0.428(8) 1 d D U P B 2
H35A H -0.353650 1.012727 0.338582 0.259 Uiso 0.428(8) 1 d R U P B 2
H35B H -0.509716 1.003973 0.301086 0.259 Uiso 0.428(8) 1 d R U P B 2
H35C H -0.382261 1.025367 0.257526 0.259 Uiso 0.428(8) 1 d R U P B 2
O2 O -0.017(2) 0.5966(5) 0.1164(13) 0.319(8) Uani 1 1 d . U . . .
C53 C -0.018(3) 0.6374(6) 0.1118(16) 0.256(6) Uani 1 1 d . U . . .
H53 H -0.108875 0.650621 0.119823 0.307 Uiso 1 1 calc R U . . .
N1 N 0.0966(16) 0.6634(3) 0.0968(12) 0.237(5) Uani 1 1 d D U . . .
C51 C 0.0780(13) 0.7064(3) 0.1094(10) 0.155(5) Uani 1 1 d D U . . .
H51A H 0.133289 0.722415 0.075125 0.232 Uiso 1 1 calc R U . . .
H51B H 0.113682 0.713098 0.157422 0.232 Uiso 1 1 calc DR U . . .
H51C H -0.026065 0.713477 0.104555 0.232 Uiso 1 1 calc R U . . .
C55 C 0.2417(14) 0.6582(4) 0.1228(14) 0.264(8) Uani 1 1 d D U . . .
H55A H 0.240655 0.647560 0.171343 0.396 Uiso 1 1 calc R U . . .
H55B H 0.292526 0.685082 0.122103 0.396 Uiso 1 1 calc DR U . . .
H55C H 0.292530 0.638187 0.092833 0.396 Uiso 1 1 calc R U . . .
C38 C 0.407(3) 0.1570(8) 0.5882(9) 0.307(9) Uani 1 1 d D U . . .
H38A H 0.335413 0.144598 0.554992 0.461 Uiso 1 1 d R U . . .
H38B H 0.471146 0.135091 0.607800 0.461 Uiso 1 1 d R U . . .
H38C H 0.466150 0.177617 0.563350 0.461 Uiso 1 1 d R U . . .

loop_
_atom_site_aniso_label
_atom_site_aniso_U_11
_atom_site_aniso_U_22
_atom_site_aniso_U_33
_atom_site_aniso_U_23
_atom_site_aniso_U_13
_atom_site_aniso_U_12
S2 0.0230(5) 0.0095(4) 0.0283(5) -0.0002(3) -0.0139(4) 0.0002(3)
S3 0.0252(5) 0.0092(4) 0.0295(5) -0.0004(3) -0.0161(4) 0.0006(3)
S4 0.0299(5) 0.0093(4) 0.0296(5) -0.0012(3) -0.0182(4) 0.0024(4)
S5 0.0360(6) 0.0094(4) 0.0295(5) -0.0018(4) -0.0203(4) 0.0027(4)
O1 0.0330(17) 0.0358(18) 0.0378(18) -0.0156(14) -0.0054(14) -0.0127(14)
O3 0.050(2) 0.041(2) 0.0381(19) 0.0047(15) -0.0076(16) 0.0249(17)
O4 0.052(2) 0.0202(16) 0.054(2) -0.0171(15) -0.0202(17) 0.0018(15)
O5 0.058(2) 0.0256(18) 0.068(3) 0.0273(17) -0.019(2) 0.0040(16)
O6 0.0386(19) 0.0399(19) 0.0319(17) 0.0107(14) -0.0101(14) 0.0170(15)
O7 0.0414(19) 0.0339(18) 0.0394(19) 0.0087(14) -0.0166(15) 0.0147(15)
O8 0.068(3) 0.052(2) 0.0363(19) -0.0067(17) -0.0015(18) -0.041(2)
O9 0.0393(19) 0.0306(18) 0.056(2) -0.0216(16) -0.0164(17) -0.0066(15)
O11 0.26(3) 0.17(2) 0.37(4) 0.10(2) -0.17(3) -0.10(2)
O48 0.048(6) 0.060(7) 0.099(9) 0.054(6) 0.004(5) 0.004(5)
O12 0.26(3) 0.28(3) 0.30(3) -0.21(3) -0.02(3) 0.06(3)
O13 0.372(14) 0.190(10) 0.262(12) -0.047(10) 0.024(11) -0.055(12)
C40 0.440(17) 0.163(10) 0.190(11) -0.066(10) 0.011(12) -0.088(12)
O14 0.178(16) 0.28(2) 0.186(16) 0.059(15) -0.043(13) 0.055(15)
C41 0.191(16) 0.234(17) 0.160(15) 0.028(14) -0.006(13) 0.027(14)
N2 0.456(18) 0.157(9) 0.178(10) -0.081(8) 0.002(11) -0.108(11)
C10 0.43(2) 0.195(13) 0.167(12) -0.044(11) 0.040(12) -0.132(14)
C1 0.026(2) 0.0167(18) 0.026(2) 0.0013(15) -0.0068(16) 0.0037(15)
C2 0.030(2) 0.023(2) 0.026(2) 0.0051(16) -0.0093(17) 0.0028(17)
C3 0.026(2) 0.0178(18) 0.030(2) 0.0067(15) -0.0063(16) 0.0035(16)
C4 0.028(2) 0.0161(18) 0.030(2) 0.0015(15) -0.0044(16) 0.0032(16)
C5 0.027(2) 0.0142(17) 0.0256(19) 0.0028(15) -0.0088(16) 0.0006(15)
C6 0.034(2) 0.023(2) 0.033(2) -0.0031(17) -0.0095(18) -0.0076(18)
C7 0.038(2) 0.025(2) 0.035(2) 0.0142(18) -0.001(2) 0.0127(19)
C8 0.0223(18) 0.0073(16) 0.0268(18) 0.0004(14) -0.0082(15) 0.0022(14)
C9 0.0217(18) 0.0100(16) 0.0249(18) -0.0003(14) -0.0090(15) -0.0008(14)
C11 0.033(2) 0.020(2) 0.036(2) -0.0096(17) -0.0064(18) -0.0065(17)
C12 0.0233(18) 0.0068(15) 0.0246(18) 0.0000(13) -0.0097(15) -0.0010(14)
C13 0.0241(19) 0.0115(17) 0.0238(18) -0.0004(14) -0.0142(15) -0.0008(14)
C14 0.026(2) 0.0175(18) 0.028(2) -0.0003(15) -0.0063(16) -0.0031(16)
C15 0.026(2) 0.0214(19) 0.029(2) -0.0046(16) -0.0067(16) -0.0027(16)
C16 0.0253(19) 0.0136(17) 0.032(2) -0.0028(15) -0.0095(16) -0.0013(15)
C17 0.028(2) 0.0175(18) 0.027(2) 0.0004(15) -0.0070(16) -0.0044(16)
C18 0.0252(19) 0.0178(18) 0.0247(19) -0.0014(15) -0.0106(15) 0.0002(15)
C19 0.0201(18) 0.0101(16) 0.0294(19) 0.0048(14) -0.0106(15) -0.0025(14)
C20 0.025(2) 0.0141(18) 0.028(2) -0.0014(15) -0.0071(16) 0.0019(15)
C21 0.026(2) 0.0201(19) 0.030(2) -0.0033(16) -0.0109(16) -0.0038(16)
C22 0.029(2) 0.0145(18) 0.031(2) -0.0051(15) -0.0048(16) -0.0041(15)
C23 0.028(2) 0.0136(18) 0.034(2) -0.0039(15) -0.0087(17) 0.0007(15)
C24 0.0221(19) 0.0145(18) 0.031(2) -0.0004(15) -0.0086(16) -0.0003(15)
C25 0.0199(17) 0.0097(16) 0.0271(19) 0.0016(14) -0.0082(15) 0.0014(14)
C26 0.026(2) 0.0146(17) 0.029(2) 0.0031(15) -0.0109(16) 0.0003(15)
C27 0.025(2) 0.0197(19) 0.029(2) 0.0035(16) -0.0081(16) 0.0041(16)
C28 0.030(2) 0.0184(18) 0.028(2) 0.0064(16) -0.0057(17) 0.0079(16)
C29 0.032(2) 0.0142(18) 0.038(2) 0.0064(16) -0.0047(18) -0.0001(16)
C30 0.029(2) 0.0132(18) 0.033(2) 0.0038(15) -0.0085(17) -0.0021(16)
C31 0.0220(18) 0.0132(17) 0.0231(18) 0.0006(14) -0.0127(14) 0.0001(14)
C32 0.030(2) 0.022(2) 0.035(2) 0.0107(17) -0.0048(18) 0.0057(17)
C33 0.0249(19) 0.0105(16) 0.0251(18) 0.0014(14) -0.0070(15) 0.0017(14)
C34 0.0184(17) 0.0097(16) 0.0275(19) -0.0022(14) -0.0114(15) 0.0016(14)
C36 0.0224(18) 0.0110(17) 0.0237(18) -0.0015(14) -0.0071(15) -0.0028(14)
O10 0.169(15) 0.117(12) 0.070(9) -0.003(8) -0.019(9) 0.022(11)
C39 0.160(14) 0.114(13) 0.088(11) -0.022(10) -0.028(11) 0.004(12)
O2 0.334(16) 0.138(10) 0.48(2) -0.018(13) -0.036(16) 0.018(12)
C53 0.202(11) 0.108(8) 0.455(16) -0.019(11) -0.018(12) -0.037(9)
N1 0.162(9) 0.103(7) 0.444(15) -0.012(9) -0.020(11) -0.029(7)
C51 0.095(7) 0.081(7) 0.284(16) -0.016(9) -0.052(9) 0.009(6)
C55 0.135(11) 0.139(11) 0.51(2) 0.006(15) -0.040(15) -0.073(10)
C38 0.50(2) 0.220(16) 0.198(13) -0.065(12) 0.009(14) -0.064(16)

loop_
_atom_type_symbol
_atom_type_description
_atom_type_scat_dispersion_real
_atom_type_scat_dispersion_imag
_atom_type_scat_source
C C 0.0137 0.0067 'International Tables Vol C Tables 4.2.6.8 and 6.1.1.4'
H H 0.0000 0.0000 'International Tables Vol C Tables 4.2.6.8 and 6.1.1.4'
O O 0.0389 0.0241 'International Tables Vol C Tables 4.2.6.8 and 6.1.1.4'
S S 0.2925 0.4295 'International Tables Vol C Tables 4.2.6.8 and 6.1.1.4'
N N 0.0241 0.0134 'International Tables Vol C Tables 4.2.6.8 and 6.1.1.4'

loop_
_geom_angle_atom_site_label_1
_geom_angle_atom_site_label_2
_geom_angle_atom_site_label_3
_geom_angle
_geom_angle_site_symmetry_1
_geom_angle_site_symmetry_3
_geom_angle_publ_flag
C9 S2 C31 95.07(18) . . ?
C31 S3 C8 94.99(18) . . ?
C13 S4 C25 96.40(18) . . ?
C13 S5 C12 96.66(18) . . ?
C6 O1 H1 109.5 . . ?
C11 O4 H4 109.5 . . ?
C7 O5 H5 108.9 . . ?
C32 O6 H6 109.5 . . ?
H11A O11 H11B 104.5 . . ?
N2 O48 H48A 17.7 3_566 . ?
N2 O48 H48B 115.0 3_566 . ?
H48A O48 H48B 102.7 . . ?
H12A O12 H12B 104.5 . . ?
O13 C40 N2 111(3) . . ?
O13 C40 H40 124.4 . . ?
N2 C40 H40 124.4 . . ?
O13 C40 H48A 129(3) . 3_566 ?
N2 C40 H48A 19.3(7) . 3_566 ?
H40 C40 H48A 106.0 . 3_566 ?
C41 O14 H14A 109.5 . . ?
O14 C41 C37 119.4(12) . . ?
O14 C41 H41A 107.4 . . ?
C37 C41 H41A 107.5 . . ?
O14 C41 H41B 107.5 . . ?
C37 C41 H41B 107.4 . . ?
H41A C41 H41B 107.0 . . ?
C41 C37 H37A 109.5 . . ?
C41 C37 H37B 109.5 . . ?
H37A C37 H37B 109.5 . . ?
C41 C37 H37C 109.5 . . ?
H37A C37 H37C 109.5 . . ?
H37B C37 H37C 109.5 . . ?
C10 N2 C38 92.5(8) . . ?
C10 N2 O48 118.4(14) . 3_566 ?
C38 N2 O48 120.3(18) . 3_566 ?
C10 N2 C40 131.9(19) . . ?
C38 N2 C40 106.1(14) . . ?
O48 N2 C40 90.0(15) 3_566 . ?
C10 N2 H48A 124(3) . 3_566 ?
C38 N2 H48A 141(3) . 3_566 ?
C40 N2 H48A 61(2) . 3_566 ?
N2 C10 H10A 109.5 . . ?
N2 C10 H10B 109.5 . . ?
H10A C10 H10B 109.5 . . ?
N2 C10 H10C 109.5 . . ?
H10A C10 H10C 109.5 . . ?
H10B C10 H10C 109.5 . . ?
C19 C1 C2 120.3(4) . . ?
C19 C1 H1A 119.8 . . ?
C2 C1 H1A 119.8 . . ?
C1 C2 C3 119.8(4) . . ?
C1 C2 H2 120.1 . . ?
C3 C2 H2 120.1 . . ?
C4 C3 C2 120.2(4) . . ?
C4 C3 C32 118.6(4) . . ?
C2 C3 C32 121.1(4) . . ?
C3 C4 C5 119.6(4) . . ?
C3 C4 H4A 120.2 . . ?
C5 C4 H4A 120.2 . . ?
C19 C5 C4 120.4(4) . . ?
C19 C5 H5A 119.8 . . ?
C4 C5 H5A 119.8 . . ?
O8 C6 O1 124.3(4) . . ?
O8 C6 C16 122.5(4) . . ?
O1 C6 C16 113.1(4) . . ?
O7 C7 O5 126.9(4) . . ?
O7 C7 C28 117.2(4) . . ?
O5 C7 C28 115.8(4) . . ?
C9 C8 C34 126.7(3) . . ?
C9 C8 S3 117.3(3) . . ?
C34 C8 S3 115.8(3) . . ?
C8 C9 C19 126.3(3) . . ?
C8 C9 S2 117.5(3) . . ?
C19 C9 S2 115.5(3) . . ?
O9 C11 O4 124.4(4) . . ?
O9 C11 C22 119.7(4) . . ?
O4 C11 C22 115.9(4) . . ?
C25 C12 C33 131.9(3) . . ?
C25 C12 S5 116.6(3) . . ?
C33 C12 S5 111.3(3) . . ?
C31 C13 S5 123.3(3) . . ?
C31 C13 S4 122.9(3) . . ?
S5 C13 S4 113.8(2) . . ?
C15 C14 C34 120.1(4) . . ?
C15 C14 H14 119.9 . . ?
C34 C14 H14 119.9 . . ?
C14 C15 C16 120.3(4) . . ?
C14 C15 H15 119.9 . . ?
C16 C15 H15 119.9 . . ?
C15 C16 C17 119.8(4) . . ?
C15 C16 C6 121.2(4) . . ?
C17 C16 C6 118.9(4) . . ?
C18 C17 C16 120.0(4) . . ?
C18 C17 H17 120.0 . . ?
C16 C17 H17 120.0 . . ?
C17 C18 C34 120.4(4) . . ?
C17 C18 H18 119.8 . . ?
C34 C18 H18 119.8 . . ?
C1 C19 C5 119.7(4) . . ?
C1 C19 C9 121.0(4) . . ?
C5 C19 C9 119.0(4) . . ?
C21 C20 C36 121.0(4) . . ?
C21 C20 H20 119.5 . . ?
C36 C20 H20 119.5 . . ?
C20 C21 C22 119.9(4) . . ?
C20 C21 H21 120.0 . . ?
C22 C21 H21 120.0 . . ?
C23 C22 C21 119.5(4) . . ?
C23 C22 C11 122.5(4) . . ?
C21 C22 C11 118.0(4) . . ?
C24 C23 C22 120.6(4) . . ?
C24 C23 H23 119.7 . . ?
C22 C23 H23 119.7 . . ?
C23 C24 C36 120.7(4) . . ?
C23 C24 H24 119.6 . . ?
C36 C24 H24 119.6 . . ?
C12 C25 C36 130.7(3) . . ?
C12 C25 S4 116.5(3) . . ?
C36 C25 S4 112.9(3) . . ?
C27 C26 C33 120.8(4) . . ?
C27 C26 H26 119.6 . . ?
C33 C26 H26 119.6 . . ?
C28 C27 C26 120.2(4) . . ?
C28 C27 H27 119.9 . . ?
C26 C27 H27 119.9 . . ?
C27 C28 C29 119.5(4) . . ?
C27 C28 C7 119.4(4) . . ?
C29 C28 C7 121.1(4) . . ?
C30 C29 C28 120.9(4) . . ?
C30 C29 H29 119.5 . . ?
C28 C29 H29 119.5 . . ?
C29 C30 C33 120.0(4) . . ?
C29 C30 H30 120.0 . . ?
C33 C30 H30 120.0 . . ?
C13 C31 S3 122.7(3) . . ?
C13 C31 S2 123.1(3) . . ?
S3 C31 S2 114.2(2) . . ?
O3 C32 O6 123.6(4) . . ?
O3 C32 C3 123.8(4) . . ?
O6 C32 C3 112.6(4) . . ?
C26 C33 C30 118.5(4) . . ?
C26 C33 C12 119.0(3) . . ?
C30 C33 C12 122.2(4) . . ?
C14 C34 C18 119.3(3) . . ?
C14 C34 C8 121.8(4) . . ?
C18 C34 C8 118.7(4) . . ?
C24 C36 C20 118.2(3) . . ?
C24 C36 C25 122.6(3) . . ?
C20 C36 C25 119.1(3) . . ?
C39 O10 H10 109.5 . . ?
O10 C39 C35 119.8(12) . . ?
O10 C39 H39A 107.4 . . ?
C35 C39 H39A 107.4 . . ?
O10 C39 H39B 107.4 . . ?
C35 C39 H39B 107.3 . . ?
H39A C39 H39B 106.9 . . ?
C39 C35 H35A 109.7 . . ?
C39 C35 H35B 106.7 . . ?
H35A C35 H35B 109.5 . . ?
C39 C35 H35C 111.9 . . ?
H35A C35 H35C 109.5 . . ?
H35B C35 H35C 109.5 . . ?
O2 C53 N1 128(2) . . ?
O2 C53 H53 116.1 . . ?
N1 C53 H53 116.1 . . ?
C53 N1 C51 117.4(17) . . ?
C53 N1 C55 124.8(18) . . ?
C51 N1 C55 100.0(8) . . ?
N1 C51 H51A 109.4 . . ?
N1 C51 H51B 109.5 . . ?
H51A C51 H51B 109.5 . . ?
N1 C51 H51C 109.5 . . ?
H51A C51 H51C 109.5 . . ?
H51B C51 H51C 109.5 . . ?
N1 C55 H55A 109.6 . . ?
N1 C55 H55B 109.4 . . ?
H55A C55 H55B 109.5 . . ?
N1 C55 H55C 109.4 . . ?
H55A C55 H55C 109.5 . . ?
H55B C55 H55C 109.5 . . ?
N2 C38 H38A 109.5 . . ?
N2 C38 H38B 111.3 . . ?
H38A C38 H38B 109.5 . . ?
N2 C38 H38C 107.6 . . ?
H38A C38 H38C 109.5 . . ?
H38B C38 H38C 109.5 . . ?

loop_
_geom_bond_atom_site_label_1
_geom_bond_atom_site_label_2
_geom_bond_distance
_geom_bond_site_symmetry_2
_geom_bond_publ_flag
S2 C9 1.755(4) . ?
S2 C31 1.763(4) . ?
S3 C31 1.757(4) . ?
S3 C8 1.761(4) . ?
S4 C13 1.756(4) . ?
S4 C25 1.771(4) . ?
S5 C13 1.745(4) . ?
S5 C12 1.769(4) . ?
O1 C6 1.314(6) . ?
O1 H1 0.8400 . ?
O3 C32 1.211(6) . ?
O4 C11 1.292(6) . ?
O4 H4 0.8400 . ?
O5 C7 1.262(6) . ?
O5 H5 0.8400 . ?
O6 C32 1.329(6) . ?
O6 H6 0.8400 . ?
O7 C7 1.239(6) . ?
O8 C6 1.203(6) . ?
O9 C11 1.233(6) . ?
O11 H11A 0.8701 . ?
O11 H11B 0.8699 . ?
O48 N2 1.505(19) 3_566 ?
O48 H48A 1.0736 . ?
O48 H48B 1.0147 . ?
O12 H12A 0.8700 . ?
O12 H12B 0.8699 . ?
O13 C40 1.33(2) . ?
C40 N2 1.74(3) . ?
C40 H40 0.9500 . ?
O14 C41 1.338(10) . ?
O14 H14A 0.8400 . ?
C41 C37 1.546(10) . ?
C41 H41A 0.9900 . ?
C41 H41B 0.9900 . ?
C37 H37A 0.9800 . ?
C37 H37B 0.9800 . ?
C37 H37C 0.9800 . ?
N2 C10 1.466(10) . ?
N2 C38 1.472(10) . ?
C10 H10A 0.9800 . ?
C10 H10B 0.9800 . ?
C10 H10C 0.9800 . ?
C1 C19 1.391(6) . ?
C1 C2 1.395(6) . ?
C1 H1A 0.9500 . ?
C2 C3 1.397(6) . ?
C2 H2 0.9500 . ?
C3 C4 1.395(6) . ?
C3 C32 1.488(6) . ?
C4 C5 1.396(6) . ?
C4 H4A 0.9500 . ?
C5 C19 1.395(6) . ?
C5 H5A 0.9500 . ?
C6 C16 1.495(6) . ?
C7 C28 1.515(5) . ?
C8 C9 1.337(5) . ?
C8 C34 1.484(5) . ?
C9 C19 1.484(5) . ?
C11 C22 1.499(5) . ?
C12 C25 1.350(5) . ?
C12 C33 1.483(5) . ?
C13 C31 1.330(5) . ?
C14 C15 1.386(6) . ?
C14 C34 1.395(6) . ?
C14 H14 0.9500 . ?
C15 C16 1.393(6) . ?
C15 H15 0.9500 . ?
C16 C17 1.394(6) . ?
C17 C18 1.384(6) . ?
C17 H17 0.9500 . ?
C18 C34 1.401(6) . ?
C18 H18 0.9500 . ?
C20 C21 1.382(6) . ?
C20 C36 1.403(6) . ?
C20 H20 0.9500 . ?
C21 C22 1.394(6) . ?
C21 H21 0.9500 . ?
C22 C23 1.388(6) . ?
C23 C24 1.381(6) . ?
C23 H23 0.9500 . ?
C24 C36 1.397(6) . ?
C24 H24 0.9500 . ?
C25 C36 1.483(5) . ?
C26 C27 1.393(5) . ?
C26 C33 1.400(6) . ?
C26 H26 0.9500 . ?
C27 C28 1.381(6) . ?
C27 H27 0.9500 . ?
C28 C29 1.393(6) . ?
C29 C30 1.385(6) . ?
C29 H29 0.9500 . ?
C30 C33 1.405(5) . ?
C30 H30 0.9500 . ?
O10 C39 1.348(10) . ?
O10 H10 0.8400 . ?
C39 C35 1.539(10) . ?
C39 H39A 0.9900 . ?
C39 H39B 0.9900 . ?
C35 H35A 0.9800 . ?
C35 H35B 0.9800 . ?
C35 H35C 0.9800 . ?
O2 C53 1.31(2) . ?
C53 N1 1.37(2) . ?
C53 H53 0.9500 . ?
N1 C51 1.408(9) . ?
N1 C55 1.411(9) . ?
C51 H51A 0.9800 . ?
C51 H51B 0.9800 . ?
C51 H51C 0.9800 . ?
C55 H55A 0.9800 . ?
C55 H55B 0.9800 . ?
C55 H55C 0.9800 . ?
C38 H38A 0.9800 . ?
C38 H38B 0.9800 . ?
C38 H38C 0.9800 . ?

loop_
_geom_torsion_atom_site_label_1
_geom_torsion_atom_site_label_2
_geom_torsion_atom_site_label_3
_geom_torsion_atom_site_label_4
_geom_torsion
_geom_torsion_site_symmetry_1
_geom_torsion_site_symmetry_2
_geom_torsion_site_symmetry_3
_geom_torsion_site_symmetry_4
_geom_torsion_publ_flag
O13 C40 N2 C10 -49(2) . . . . ?
O13 C40 N2 C38 60(2) . . . . ?
O13 C40 N2 O48 -178.7(17) . . . 3_566 ?
C19 C1 C2 C3 0.3(6) . . . . ?
C1 C2 C3 C4 -1.7(6) . . . . ?
C1 C2 C3 C32 174.6(4) . . . . ?
C2 C3 C4 C5 1.5(6) . . . . ?
C32 C3 C4 C5 -174.9(4) . . . . ?
C3 C4 C5 C19 0.0(6) . . . . ?
C31 S3 C8 C9 -7.5(4) . . . . ?
C31 S3 C8 C34 167.7(3) . . . . ?
C34 C8 C9 C19 17.7(7) . . . . ?
S3 C8 C9 C19 -167.7(3) . . . . ?
C34 C8 C9 S2 -171.7(3) . . . . ?
S3 C8 C9 S2 2.9(5) . . . . ?
C31 S2 C9 C8 3.3(4) . . . . ?
C31 S2 C9 C19 174.9(3) . . . . ?
C13 S5 C12 C25 -1.1(4) . . . . ?
C13 S5 C12 C33 175.2(3) . . . . ?
C12 S5 C13 C31 179.1(4) . . . . ?
C12 S5 C13 S4 -0.7(3) . . . . ?
C25 S4 C13 C31 -178.1(4) . . . . ?
C25 S4 C13 S5 1.7(3) . . . . ?
C34 C14 C15 C16 1.8(6) . . . . ?
C14 C15 C16 C17 -3.0(6) . . . . ?
C14 C15 C16 C6 172.8(4) . . . . ?
O8 C6 C16 C15 -168.4(5) . . . . ?
O1 C6 C16 C15 9.0(6) . . . . ?
O8 C6 C16 C17 7.5(7) . . . . ?
O1 C6 C16 C17 -175.1(4) . . . . ?
C15 C16 C17 C18 1.8(6) . . . . ?
C6 C16 C17 C18 -174.1(4) . . . . ?
C16 C17 C18 C34 0.6(6) . . . . ?
C2 C1 C19 C5 1.2(6) . . . . ?
C2 C1 C19 C9 -172.6(4) . . . . ?
C4 C5 C19 C1 -1.4(6) . . . . ?
C4 C5 C19 C9 172.6(4) . . . . ?
C8 C9 C19 C1 -140.3(4) . . . . ?
S2 C9 C19 C1 48.9(5) . . . . ?
C8 C9 C19 C5 45.8(6) . . . . ?
S2 C9 C19 C5 -124.9(3) . . . . ?
C36 C20 C21 C22 -0.6(7) . . . . ?
C20 C21 C22 C23 1.8(7) . . . . ?
C20 C21 C22 C11 -176.6(4) . . . . ?
O9 C11 C22 C23 176.9(4) . . . . ?
O4 C11 C22 C23 -3.0(7) . . . . ?
O9 C11 C22 C21 -4.7(7) . . . . ?
O4 C11 C22 C21 175.4(4) . . . . ?
C21 C22 C23 C24 -1.3(7) . . . . ?
C11 C22 C23 C24 177.1(4) . . . . ?
C22 C23 C24 C36 -0.4(7) . . . . ?
C33 C12 C25 C36 7.5(8) . . . . ?
S5 C12 C25 C36 -177.2(3) . . . . ?
C33 C12 C25 S4 -172.9(4) . . . . ?
S5 C12 C25 S4 2.5(4) . . . . ?
C13 S4 C25 C12 -2.5(4) . . . . ?
C13 S4 C25 C36 177.2(3) . . . . ?
C33 C26 C27 C28 -0.8(7) . . . . ?
C26 C27 C28 C29 0.7(7) . . . . ?
C26 C27 C28 C7 -178.5(4) . . . . ?
O7 C7 C28 C27 -13.7(6) . . . . ?
O5 C7 C28 C27 165.5(4) . . . . ?
O7 C7 C28 C29 167.1(4) . . . . ?
O5 C7 C28 C29 -13.7(7) . . . . ?
C27 C28 C29 C30 0.8(7) . . . . ?
C7 C28 C29 C30 180.0(4) . . . . ?
C28 C29 C30 C33 -2.1(7) . . . . ?
S5 C13 C31 S3 -4.9(6) . . . . ?
S4 C13 C31 S3 174.9(2) . . . . ?
S5 C13 C31 S2 175.2(2) . . . . ?
S4 C13 C31 S2 -5.0(6) . . . . ?
C8 S3 C31 C13 -170.5(4) . . . . ?
C8 S3 C31 S2 9.5(3) . . . . ?
C9 S2 C31 C13 171.6(4) . . . . ?
C9 S2 C31 S3 -8.3(3) . . . . ?
C4 C3 C32 O3 -2.7(7) . . . . ?
C2 C3 C32 O3 -179.1(5) . . . . ?
C4 C3 C32 O6 174.7(4) . . . . ?
C2 C3 C32 O6 -1.6(6) . . . . ?
C27 C26 C33 C30 -0.5(6) . . . . ?
C27 C26 C33 C12 -174.8(4) . . . . ?
C29 C30 C33 C26 2.0(6) . . . . ?
C29 C30 C33 C12 176.0(4) . . . . ?
C25 C12 C33 C26 -147.9(5) . . . . ?
S5 C12 C33 C26 36.5(5) . . . . ?
C25 C12 C33 C30 38.0(7) . . . . ?
S5 C12 C33 C30 -137.5(4) . . . . ?
C15 C14 C34 C18 0.7(6) . . . . ?
C15 C14 C34 C8 -175.3(4) . . . . ?
C17 C18 C34 C14 -1.9(6) . . . . ?
C17 C18 C34 C8 174.2(4) . . . . ?
C9 C8 C34 C14 -130.2(5) . . . . ?
S3 C8 C34 C14 55.1(5) . . . . ?
C9 C8 C34 C18 53.9(6) . . . . ?
S3 C8 C34 C18 -120.8(3) . . . . ?
C23 C24 C36 C20 1.6(6) . . . . ?
C23 C24 C36 C25 179.4(4) . . . . ?
C21 C20 C36 C24 -1.1(6) . . . . ?
C21 C20 C36 C25 -178.9(4) . . . . ?
C12 C25 C36 C24 24.8(7) . . . . ?
S4 C25 C36 C24 -154.8(3) . . . . ?
C12 C25 C36 C20 -157.4(4) . . . . ?
S4 C25 C36 C20 22.9(5) . . . . ?
O2 C53 N1 C51 -167(3) . . . . ?
O2 C53 N1 C55 -40(4) . . . . ?
